data_1554414
loop_
_publ_author_name
'Long, Hao'
'Song, Jinshuai'
'Xu, Hai-Chao'

_publ_section_title
;
 Electrochemical synthesis of 7-membered carbocycles through cascade
 5-exo-trig/7-endo-trig radical cyclization
;
_journal_issue 21
_journal_name_full 'Organic Chemistry Frontiers'
_journal_page_first 3129
_journal_paper_doi 10.1039/C8QO00803E
_journal_volume 5
_journal_year 2018
_chemical_formula_moiety 'C19 H24 F3 N O2'
_chemical_formula_sum 'C19 H24 F3 N O2'
_chemical_formula_weight 355.39
_chemical_name_systematic 7-endo
_space_group_crystal_system triclinic
_space_group_IT_number 2
_space_group_name_Hall '-P 1'
_space_group_name_H-M_alt 'P -1'
_atom_sites_solution_hydrogens mixed
_atom_sites_solution_primary dual
_audit_creation_date 2018-01-09
_audit_creation_method
;
Olex2 1.2
(compiled 2017.08.10 svn.r3458 for OlexSys, GUI svn.r5381)
;
_audit_update_record
;
2018-02-09 deposited with the CCDC.
2018-09-26 downloaded from the CCDC.
;
_cell_angle_alpha 76.939(7)
_cell_angle_beta 79.228(7)
_cell_angle_gamma 63.194(9)
_cell_formula_units_Z 4
_cell_length_a 12.1127(10)
_cell_length_b 13.1333(12)
_cell_length_c 13.1505(11)
_cell_measurement_reflns_used 3719
_cell_measurement_temperature 173
_cell_measurement_theta_max 62.1290
_cell_measurement_theta_min 3.4440
_cell_volume 1810.2(3)
_computing_cell_refinement 'CrysAlisPro 1.171.38.43 (Rigaku OD, 2015)'
_computing_data_collection 'CrysAlisPro 1.171.38.43 (Rigaku OD, 2015)'
_computing_data_reduction 'CrysAlisPro 1.171.38.43 (Rigaku OD, 2015)'
_computing_molecular_graphics 'Olex2 (Dolomanov et al., 2009)'
_computing_publication_material 'Olex2 (Dolomanov et al., 2009)'
_computing_structure_refinement 'ShelXL (Sheldrick, 2015)'
_computing_structure_solution 'ShelXT (Sheldrick, 2015)'
_diffrn_ambient_temperature 173
_diffrn_detector 'CCD plate'
_diffrn_detector_area_resol_mean 16.1903
_diffrn_detector_type Sapphire3
_diffrn_measured_fraction_theta_full 0.981
_diffrn_measured_fraction_theta_max 0.981
_diffrn_measurement_details
;
List of Runs (angles in degrees, time in seconds):

  # Type    Start    End  Width  t~exp~   \w     \q     \k     \f   Frames
#--------------------------------------------------------------------------
  1  \w      9.00  95.00   1.00    1.00    --   32.31  77.00 -60.00   86
  2  \w     32.00  87.00   1.00    1.00    --   32.31  57.00-120.00   55
  3  \w     70.00 164.00   1.00    2.40    --   94.50  50.00-180.00   94
  4  \w     92.00 120.00   1.00    2.40    --   94.50 -50.00-180.00   28
  5  \w     71.00 122.00   1.00    2.40    --   94.50 -92.00-150.00   51
  6  \w     74.00 101.00   1.00    2.40    --   94.50 -92.00 -60.00   27
  7  \w     35.00 121.00   1.00    2.40    --   94.50 -93.00  16.72   86
  8  \w     75.00 135.00   1.00    2.40    --   94.50 -92.00  90.00   60
  9  \w     74.00  99.00   1.00    2.40    --   94.50 -92.00 150.00   25
 10  \w     25.00 120.00   1.00    2.40    --   94.50 -64.00  30.00   95
 11  \w     73.00 167.00   1.00    2.40    --   94.50  38.00 120.00   94
 12  \w    121.00 147.00   1.00    2.40    --   94.50  50.00 150.00   26
 13  \w    119.00 164.00   1.00    2.40    --   94.50  64.00  60.00   45
 14  \w    115.00 168.00   1.00    2.40    --   94.50  38.00  30.00   53
 15  \w    109.00 135.00   1.00    2.40    --   94.50 112.00   0.00   26
 16  \w     84.00 115.00   1.00    2.40    --   94.50  64.00  60.00   31
 17  \w     80.00 113.00   1.00    2.40    --   94.50  50.00 150.00   33
 18  \w     65.00 110.00   1.00    2.40    --   94.50  38.00  30.00   45
 19  \w     25.00  51.00   1.00    2.40    --   94.50 -92.00-150.00   26
 20  \w     24.00  68.00   1.00    2.40    --   94.50 -50.00-180.00   44
 21  \w     24.00 113.00   1.00    2.40    --   94.50 -92.00 -90.00   89
 22  \w     22.00  56.00   1.00    2.40    --   94.50 -92.00-180.00   34
 23  \w    -25.00  77.00   1.00    1.00    --   32.31 -99.00-180.00  102
 24  \w     22.00  67.00   1.00    2.40    --   94.50-105.00 -10.00   45
 25  \w    -86.00  31.00   1.00    1.00    --  -32.31 -19.00 -30.00  117
 26  \w   -106.00 -77.00   1.00    1.00    --  -32.31-178.00 -30.00   29
 27  \w   -111.00 -78.00   1.00    1.00    --  -32.31 178.00-120.00   33
;
_diffrn_measurement_device 'four-circle diffractometer'
_diffrn_measurement_device_type 'Xcalibur, Sapphire3, Gemini ultra'
_diffrn_measurement_method '\w scans'
_diffrn_orient_matrix_type 'CrysAlisPro convention (1999,Acta A55,543-557)'
_diffrn_orient_matrix_UB_11 0.1048474000
_diffrn_orient_matrix_UB_12 -0.0145959000
_diffrn_orient_matrix_UB_13 -0.0900712000
_diffrn_orient_matrix_UB_21 -0.0946698000
_diffrn_orient_matrix_UB_22 0.0931089000
_diffrn_orient_matrix_UB_23 -0.0740646000
_diffrn_orient_matrix_UB_31 0.0233827000
_diffrn_orient_matrix_UB_32 0.0940938000
_diffrn_orient_matrix_UB_33 0.0316784000
_diffrn_radiation_monochromator mirror
_diffrn_radiation_probe x-ray
_diffrn_radiation_type CuK\a
_diffrn_radiation_wavelength 1.54184
_diffrn_reflns_av_R_equivalents 0.0454
_diffrn_reflns_av_unetI/netI 0.0609
_diffrn_reflns_Laue_measured_fraction_full 0.981
_diffrn_reflns_Laue_measured_fraction_max 0.981
_diffrn_reflns_limit_h_max 13
_diffrn_reflns_limit_h_min -13
_diffrn_reflns_limit_k_max 15
_diffrn_reflns_limit_k_min -12
_diffrn_reflns_limit_l_max 15
_diffrn_reflns_limit_l_min -13
_diffrn_reflns_number 10843
_diffrn_reflns_point_group_measured_fraction_full 0.981
_diffrn_reflns_point_group_measured_fraction_max 0.981
_diffrn_reflns_theta_full 62.282
_diffrn_reflns_theta_max 62.282
_diffrn_reflns_theta_min 3.467
_diffrn_source 'fine-focus sealed X-ray tube'
_diffrn_source_type 'Enhance Ultra (Cu) X-ray Source'
_exptl_absorpt_coefficient_mu 0.884
_exptl_absorpt_correction_T_max 1.00000
_exptl_absorpt_correction_T_min 0.60249
_exptl_absorpt_correction_type multi-scan
_exptl_absorpt_process_details
;
CrysAlisPro 1.171.38.43 (Rigaku Oxford Diffraction, 2015)
Empirical absorption correction using spherical harmonics,
 implemented in SCALE3 ABSPACK scaling algorithm.
;
_exptl_crystal_colour 'clear colourless'
_exptl_crystal_colour_lustre clear
_exptl_crystal_colour_primary colourless
_exptl_crystal_density_diffrn 1.304
_exptl_crystal_description block
_exptl_crystal_F_000 752
_exptl_crystal_size_max 0.5
_exptl_crystal_size_mid 0.5
_exptl_crystal_size_min 0.5
_refine_diff_density_max 1.106
_refine_diff_density_min -0.451
_refine_diff_density_rms 0.089
_refine_ls_extinction_method none
_refine_ls_goodness_of_fit_ref 1.035
_refine_ls_hydrogen_treatment mixed
_refine_ls_matrix_type full
_refine_ls_number_parameters 462
_refine_ls_number_reflns 5620
_refine_ls_number_restraints 0
_refine_ls_restrained_S_all 1.035
_refine_ls_R_factor_all 0.0851
_refine_ls_R_factor_gt 0.0762
_refine_ls_shift/su_max 0.000
_refine_ls_shift/su_mean 0.000
_refine_ls_structure_factor_coef Fsqd
_refine_ls_weighting_details 'w=1/[\s^2^(Fo^2^)+(0.1330P)^2^+0.9880P] where P=(Fo^2^+2Fc^2^)/3'
_refine_ls_weighting_scheme calc
_refine_ls_wR_factor_gt 0.2009
_refine_ls_wR_factor_ref 0.2149
_reflns_Friedel_coverage 0.000
_reflns_number_gt 4708
_reflns_number_total 5620
_reflns_threshold_expression 'I > 2\s(I)'
_cod_data_source_file c8qo00803e5.cif
_cod_data_source_block exp_18359
_cod_database_code 1554414
_shelx_shelxl_version_number 2014/7
_shelx_space_group_comment
;
The symmetry employed for this shelxl refinement is uniquely defined
by the following loop, which should always be used as a source of
symmetry information in preference to the above space-group names.
They are only intended as comments.
;
_shelx_estimated_absorpt_t_max 0.666
_shelx_estimated_absorpt_t_min 0.666
_reflns_odcompleteness_completeness 99.51
_reflns_odcompleteness_iscentric 1
_reflns_odcompleteness_theta 61.08
_olex2_refinement_description
;
1. Fixed Uiso
 At 1.2 times of:
  All C(H) groups, All C(H,H) groups
 At 1.5 times of:
  All C(H,H,H) groups
2.a Ternary CH refined with riding coordinates:
 C00F(H00F), C00G(H00G), C00H(H00H), C00J(H00J), C00K(H00K), C00T(H00T)
2.b Secondary CH2 refined with riding coordinates:
 C00N(H00A,H00B), C00R(H00C,H00E), C00V(H00I,H00N), C00X(H00Q,H00R), C012(H01C,
 H01D), C013(H01E,H01F), C014(H01N,H01O), C015(H01G,H01H), C016(H01P,H01Q),
 C018(H01R,H01S), C01A(H01I,H01J), C01B(H01T,H01U), C01C(H01V,H01W)
2.c Aromatic/amide H refined with riding coordinates:
 C00D(H00D), C00L(H00L), C00M(H00M), C00O(H00O), C00P(H00P), C00W(H00W),
 C00Y(H00Y), C010(H010)
2.d Idealised Me refined as rotating group:
 C01D(H01K,H01L,H01M), C01E(H01X,H01Y,H)
;
_olex2_submission_special_instructions 'No special instructions were received'
_oxdiff_exptl_absorpt_empirical_details
;
Empirical correction (ABSPACK) includes:
- Absorption correction using spherical harmonics
- Frame scaling
;
_oxdiff_exptl_absorpt_empirical_full_max 2.057
_oxdiff_exptl_absorpt_empirical_full_min 0.540

loop_
_space_group_symop_operation_xyz
'x, y, z'
'-x, -y, -z'

loop_
_atom_site_label
_atom_site_type_symbol
_atom_site_fract_x
_atom_site_fract_y
_atom_site_fract_z
_atom_site_U_iso_or_equiv
_atom_site_adp_type
_atom_site_occupancy
_atom_site_site_symmetry_order
_atom_site_calc_flag
_atom_site_refinement_flags_posn
_atom_site_disorder_assembly
_atom_site_disorder_group
O001 O 0.50451(18) 0.39955(17) 0.14169(14) 0.0377(5) Uani 1 1 d . . .
O002 O 0.31548(18) 0.51310(17) 0.08736(14) 0.0363(5) Uani 1 1 d . . .
O003 O 0.4211(2) 0.45450(19) 0.64630(15) 0.0441(5) Uani 1 1 d . . .
O004 O 0.5916(2) 0.30626(19) 0.59220(15) 0.0434(5) Uani 1 1 d . . .
N005 N 0.4426(2) 0.37287(18) -0.00328(16) 0.0289(5) Uani 1 1 d . . .
N006 N 0.4320(2) 0.3845(2) 0.49595(17) 0.0356(5) Uani 1 1 d . . .
F007 F -0.0328(2) 0.7356(3) 0.24915(19) 0.0913(9) Uani 1 1 d . . .
F00C F -0.1238(2) 0.6886(3) 0.3919(3) 0.1184(13) Uani 1 1 d . . .
C00D C 0.5949(3) 0.2907(2) -0.1459(2) 0.0333(6) Uani 1 1 d . . .
H00D H 0.5435 0.3502 -0.1952 0.040 Uiso 1 1 calc R . .
C00E C 0.5580(2) 0.2872(2) -0.0388(2) 0.0285(6) Uani 1 1 d . . .
C00F C 0.2913(2) 0.3690(2) -0.11072(19) 0.0306(6) Uani 1 1 d . . .
H00F H 0.3498 0.3397 -0.1730 0.037 Uiso 1 1 calc R . .
C00G C 0.4948(3) 0.2308(2) 0.3820(2) 0.0357(6) Uani 1 1 d . . .
H00G H 0.4530 0.2805 0.3181 0.043 Uiso 1 1 calc R . .
C00H C 0.3380(2) 0.4401(2) -0.06811(19) 0.0277(5) Uani 1 1 d . . .
H00H H 0.3632 0.4895 -0.1285 0.033 Uiso 1 1 calc R . .
C00I C 0.4296(3) 0.4240(2) 0.08030(19) 0.0307(6) Uani 1 1 d . . .
C00J C 0.2427(3) 0.5180(2) 0.0079(2) 0.0327(6) Uani 1 1 d . . .
H00J H 0.1817 0.4854 0.0415 0.039 Uiso 1 1 calc R . .
C00K C 0.5323(3) 0.3046(2) 0.4316(2) 0.0347(6) Uani 1 1 d . . .
H00K H 0.5667 0.3501 0.3745 0.042 Uiso 1 1 calc R . .
C00L C 0.6324(3) 0.1996(2) 0.0328(2) 0.0351(6) Uani 1 1 d . . .
H00L H 0.6057 0.1966 0.1057 0.042 Uiso 1 1 calc R . .
C00M C 0.1942(3) 0.5882(2) 0.3185(2) 0.0371(6) Uani 1 1 d . . .
H00M H 0.1878 0.6158 0.2456 0.045 Uiso 1 1 calc R . .
C00N C 0.2916(3) 0.2634(2) -0.0317(2) 0.0380(6) Uani 1 1 d . . .
H00A H 0.3765 0.2160 -0.0099 0.046 Uiso 1 1 calc R . .
H00B H 0.2357 0.2904 0.0314 0.046 Uiso 1 1 calc R . .
C00O C 0.3071(3) 0.5086(2) 0.3530(2) 0.0353(6) Uani 1 1 d . . .
H00O H 0.3781 0.4815 0.3040 0.042 Uiso 1 1 calc R . .
C00P C 0.7073(3) 0.2067(3) -0.1797(2) 0.0379(6) Uani 1 1 d . . .
H00P H 0.7329 0.2085 -0.2526 0.045 Uiso 1 1 calc R . .
C00Q C 0.3171(3) 0.4680(2) 0.4597(2) 0.0334(6) Uani 1 1 d . . .
C00R C 0.1619(3) 0.4465(3) -0.1498(2) 0.0372(6) Uani 1 1 d . . .
H00C H 0.1510 0.4104 -0.2033 0.045 Uiso 1 1 calc R . .
H00E H 0.0985 0.4466 -0.0901 0.045 Uiso 1 1 calc R . .
C00S C 0.4747(3) 0.3886(3) 0.5834(2) 0.0381(7) Uani 1 1 d . . .
C00T C 0.6284(3) 0.2348(3) 0.5111(2) 0.0392(7) Uani 1 1 d . . .
H00T H 0.6227 0.1602 0.5419 0.047 Uiso 1 1 calc R . .
C00U C 0.7829(3) 0.1203(2) -0.1086(2) 0.0397(7) Uani 1 1 d . . .
C00V C 0.6106(3) 0.1276(3) 0.3450(2) 0.0428(7) Uani 1 1 d . . .
H00I H 0.6300 0.0623 0.4042 0.051 Uiso 1 1 calc R . .
H00N H 0.5884 0.1039 0.2882 0.051 Uiso 1 1 calc R . .
C00W C 0.1004(3) 0.5873(3) 0.4960(2) 0.0438(7) Uani 1 1 d . . .
H00W H 0.0294 0.6147 0.5449 0.053 Uiso 1 1 calc R . .
C00X C 0.4016(3) 0.1915(3) 0.4540(2) 0.0436(7) Uani 1 1 d . . .
H00Q H 0.4430 0.1379 0.5157 0.052 Uiso 1 1 calc R . .
H00R H 0.3320 0.2599 0.4797 0.052 Uiso 1 1 calc R . .
C00Y C 0.2125(3) 0.5074(3) 0.5309(2) 0.0415(7) Uani 1 1 d . . .
H00Y H 0.2186 0.4790 0.6038 0.050 Uiso 1 1 calc R . .
C00Z C 0.0904(3) 0.6283(2) 0.3890(2) 0.0378(6) Uani 1 1 d . . .
C010 C 0.7451(3) 0.1166(3) -0.0011(2) 0.0396(7) Uani 1 1 d . . .
H010 H 0.7968 0.0572 0.0482 0.048 Uiso 1 1 calc R . .
C011 C 0.1741(3) 0.6414(3) -0.0423(2) 0.0405(7) Uani 1 1 d . . .
C012 C 0.1345(3) 0.5722(3) -0.1968(2) 0.0403(7) Uani 1 1 d . . .
H01C H 0.0736 0.5997 -0.2489 0.048 Uiso 1 1 calc R . .
H01D H 0.2120 0.5752 -0.2346 0.048 Uiso 1 1 calc R . .
C013 C 0.0834(3) 0.6548(3) -0.1165(2) 0.0438(7) Uani 1 1 d . . .
H01E H 0.0518 0.7350 -0.1551 0.053 Uiso 1 1 calc R . .
H01F H 0.0116 0.6447 -0.0735 0.053 Uiso 1 1 calc R . .
C014 C 0.7296(3) 0.1443(3) 0.3049(2) 0.0490(8) Uani 1 1 d . . .
H01N H 0.7063 0.2244 0.2671 0.059 Uiso 1 1 calc R . .
H01O H 0.7794 0.0913 0.2539 0.059 Uiso 1 1 calc R . .
C015 C 0.2509(3) 0.1865(3) -0.0727(3) 0.0484(8) Uani 1 1 d . . .
H01G H 0.2555 0.1207 -0.0165 0.058 Uiso 1 1 calc R . .
H01H H 0.1628 0.2317 -0.0870 0.058 Uiso 1 1 calc R . .
C016 C 0.7595(3) 0.2109(3) 0.4661(3) 0.0492(8) Uani 1 1 d . . .
H01P H 0.8131 0.1819 0.5242 0.059 Uiso 1 1 calc R . .
H01Q H 0.7622 0.2841 0.4280 0.059 Uiso 1 1 calc R . .
C017 C -0.0306(3) 0.7165(3) 0.3522(3) 0.0471(8) Uani 1 1 d . . .
C018 C 0.3487(3) 0.1320(3) 0.4041(3) 0.0516(8) Uani 1 1 d . . .
H01R H 0.2920 0.1082 0.4577 0.062 Uiso 1 1 calc R . .
H01S H 0.4178 0.0610 0.3823 0.062 Uiso 1 1 calc R . .
C019 C 0.9063(3) 0.0336(3) -0.1446(3) 0.0565(9) Uani 1 1 d . . .
C01A C 0.3255(4) 0.1390(3) -0.1706(3) 0.0581(9) Uani 1 1 d . . .
H01I H 0.3180 0.2043 -0.2282 0.070 Uiso 1 1 calc R . .
H01J H 0.2895 0.0932 -0.1914 0.070 Uiso 1 1 calc R . .
C01B C 0.8116(3) 0.1227(3) 0.3914(3) 0.0546(9) Uani 1 1 d . . .
H01T H 0.8274 0.0456 0.4335 0.065 Uiso 1 1 calc R . .
H01U H 0.8927 0.1199 0.3572 0.065 Uiso 1 1 calc R . .
C01C C 0.2781(5) 0.2046(4) 0.3093(4) 0.0777(13) Uani 1 1 d . . .
H01V H 0.2234 0.2837 0.3244 0.093 Uiso 1 1 calc R . .
H01W H 0.3381 0.2106 0.2485 0.093 Uiso 1 1 calc R . .
C01D C 0.4630(4) 0.0629(4) -0.1573(4) 0.0811(14) Uani 1 1 d . . .
H01K H 0.4712 0.0008 -0.0975 0.122 Uiso 1 1 calc GR . .
H01L H 0.5017 0.1098 -0.1448 0.122 Uiso 1 1 calc GR . .
H01M H 0.5044 0.0293 -0.2211 0.122 Uiso 1 1 calc GR . .
C01E C 0.2007(6) 0.1540(6) 0.2815(5) 0.1059(19) Uani 1 1 d . . .
H01X H 0.1504 0.2072 0.2251 0.159 Uiso 1 1 calc GR . .
H01Y H 0.1460 0.1418 0.3433 0.159 Uiso 1 1 calc GR . .
H H 0.2553 0.0798 0.2580 0.159 Uiso 1 1 calc GR . .
H01A H 0.238(3) 0.664(3) -0.083(3) 0.046(9) Uiso 1 1 d . . .
H01B H 0.130(3) 0.693(3) 0.012(3) 0.041(8) Uiso 1 1 d . . .
F0AA F 0.9418(3) -0.0684(2) -0.0843(3) 0.1094(12) Uani 1 1 d . . .
F2A F 0.9187(2) 0.0255(3) -0.2431(2) 0.1120(17) Uani 1.000(11) 1 d . A 2
F1 F 0.9998(2) 0.0610(2) -0.1369(2) 0.0859(8) Uani 1 1 d . . .
F1AA F -0.0646(3) 0.8189(2) 0.3773(3) 0.1002(10) Uani 1 1 d . . .

loop_
_atom_site_aniso_label
_atom_site_aniso_U_11
_atom_site_aniso_U_22
_atom_site_aniso_U_33
_atom_site_aniso_U_23
_atom_site_aniso_U_13
_atom_site_aniso_U_12
O001 0.0433(11) 0.0457(11) 0.0267(10) -0.0092(8) -0.0076(8) -0.0179(9)
O002 0.0393(11) 0.0395(11) 0.0286(10) -0.0151(8) -0.0025(8) -0.0114(9)
O003 0.0549(13) 0.0499(12) 0.0286(10) -0.0138(9) -0.0030(9) -0.0202(10)
O004 0.0482(12) 0.0507(12) 0.0302(10) -0.0106(9) -0.0096(9) -0.0162(10)
N005 0.0318(12) 0.0309(11) 0.0210(10) -0.0053(8) -0.0037(8) -0.0099(9)
N006 0.0437(14) 0.0387(13) 0.0223(11) -0.0072(9) -0.0020(9) -0.0153(11)
F007 0.0622(14) 0.117(2) 0.0608(15) -0.0100(14) -0.0238(11) -0.0040(14)
F00C 0.0419(13) 0.101(2) 0.176(3) 0.050(2) -0.0181(16) -0.0295(14)
C00D 0.0364(15) 0.0345(14) 0.0277(13) -0.0053(11) -0.0043(11) -0.0134(12)
C00E 0.0302(13) 0.0309(13) 0.0259(13) -0.0048(10) -0.0036(10) -0.0140(11)
C00F 0.0332(14) 0.0335(14) 0.0241(13) -0.0060(10) -0.0038(10) -0.0123(11)
C00G 0.0470(16) 0.0341(14) 0.0250(13) -0.0036(11) -0.0072(12) -0.0156(13)
C00H 0.0303(13) 0.0297(13) 0.0205(12) -0.0039(10) -0.0039(10) -0.0101(11)
C00I 0.0376(14) 0.0348(14) 0.0216(12) -0.0066(10) -0.0003(11) -0.0172(12)
C00J 0.0342(14) 0.0369(14) 0.0273(13) -0.0105(11) -0.0023(11) -0.0132(12)
C00K 0.0415(15) 0.0359(14) 0.0239(13) -0.0053(11) 0.0000(11) -0.0152(12)
C00L 0.0408(15) 0.0359(14) 0.0278(13) -0.0052(11) -0.0046(11) -0.0153(12)
C00M 0.0480(17) 0.0379(15) 0.0259(13) -0.0042(11) -0.0029(12) -0.0195(13)
C00N 0.0459(16) 0.0370(15) 0.0328(14) -0.0014(12) -0.0074(12) -0.0198(13)
C00O 0.0413(15) 0.0388(15) 0.0250(13) -0.0074(11) 0.0008(11) -0.0170(13)
C00P 0.0409(16) 0.0415(16) 0.0315(14) -0.0109(12) 0.0012(12) -0.0172(13)
C00Q 0.0409(15) 0.0348(14) 0.0256(13) -0.0057(11) -0.0016(11) -0.0174(12)
C00R 0.0363(15) 0.0412(16) 0.0340(14) -0.0079(12) -0.0071(12) -0.0142(12)
C00S 0.0502(18) 0.0412(16) 0.0243(14) -0.0036(12) -0.0022(12) -0.0221(14)
C00T 0.0474(17) 0.0398(15) 0.0298(14) -0.0085(12) -0.0046(12) -0.0165(13)
C00U 0.0370(15) 0.0344(15) 0.0466(17) -0.0107(13) -0.0020(13) -0.0132(13)
C00V 0.0565(19) 0.0336(15) 0.0325(15) -0.0069(12) -0.0063(13) -0.0126(14)
C00W 0.0420(17) 0.0524(18) 0.0366(16) -0.0137(13) 0.0069(13) -0.0209(14)
C00X 0.0533(18) 0.0420(16) 0.0349(15) -0.0012(12) -0.0061(13) -0.0216(14)
C00Y 0.0504(18) 0.0510(17) 0.0235(13) -0.0076(12) 0.0009(12) -0.0230(15)
C00Z 0.0413(16) 0.0374(15) 0.0366(15) -0.0066(12) -0.0033(12) -0.0185(13)
C010 0.0383(15) 0.0347(15) 0.0424(16) -0.0022(12) -0.0108(12) -0.0119(12)
C011 0.0410(16) 0.0357(15) 0.0402(16) -0.0130(13) -0.0045(13) -0.0090(13)
C012 0.0382(15) 0.0432(16) 0.0312(14) -0.0053(12) -0.0090(12) -0.0085(13)
C013 0.0393(16) 0.0380(16) 0.0428(17) -0.0078(13) -0.0086(13) -0.0043(13)
C014 0.0534(19) 0.0479(18) 0.0365(16) -0.0134(13) 0.0004(14) -0.0126(15)
C015 0.0550(19) 0.0412(17) 0.0566(19) -0.0045(14) -0.0141(15) -0.0254(15)
C016 0.0427(17) 0.0561(19) 0.0461(18) -0.0119(15) -0.0081(14) -0.0158(15)
C017 0.0425(17) 0.0476(18) 0.0487(18) -0.0060(14) -0.0027(14) -0.0184(14)
C018 0.059(2) 0.0442(18) 0.054(2) 0.0018(15) -0.0173(16) -0.0241(16)
C019 0.049(2) 0.0467(19) 0.059(2) -0.0127(16) 0.0057(16) -0.0102(16)
C01A 0.067(2) 0.0452(18) 0.072(2) -0.0206(17) -0.0191(18) -0.0218(17)
C01B 0.0445(18) 0.059(2) 0.0506(19) -0.0168(16) -0.0051(15) -0.0102(16)
C01C 0.085(3) 0.077(3) 0.084(3) 0.015(2) -0.048(2) -0.045(2)
C01D 0.065(3) 0.067(3) 0.117(4) -0.049(3) -0.008(2) -0.018(2)
C01E 0.091(4) 0.128(5) 0.113(4) -0.008(4) -0.043(3) -0.052(4)
F0AA 0.0840(19) 0.0404(13) 0.149(3) -0.0101(15) 0.0321(18) 0.0026(12)
F2A 0.0628(17) 0.144(3) 0.094(2) -0.079(2) -0.0056(14) 0.0124(16)
F1 0.0413(12) 0.0875(18) 0.119(2) -0.0232(16) -0.0026(12) -0.0175(12)
F1AA 0.105(2) 0.0482(13) 0.129(2) -0.0257(14) -0.0501(18) 0.0022(13)

loop_
_atom_type_symbol
_atom_type_description
_atom_type_scat_dispersion_real
_atom_type_scat_dispersion_imag
_atom_type_scat_source
C C 0.0181 0.0091 'International Tables Vol C Tables 4.2.6.8 and 6.1.1.4'
H H 0.0000 0.0000 'International Tables Vol C Tables 4.2.6.8 and 6.1.1.4'
F F 0.0727 0.0534 'International Tables Vol C Tables 4.2.6.8 and 6.1.1.4'
N N 0.0311 0.0180 'International Tables Vol C Tables 4.2.6.8 and 6.1.1.4'
O O 0.0492 0.0322 'International Tables Vol C Tables 4.2.6.8 and 6.1.1.4'

loop_
_geom_angle_atom_site_label_1
_geom_angle_atom_site_label_2
_geom_angle_atom_site_label_3
_geom_angle
C00I O002 C00J 109.84(19)
C00S O004 C00T 110.0(2)
C00E N005 C00H 123.6(2)
C00I N005 C00E 122.4(2)
C00I N005 C00H 111.5(2)
C00Q N006 C00K 124.0(2)
C00S N006 C00K 111.1(2)
C00S N006 C00Q 123.0(2)
C00E C00D H00D 120.4
C00P C00D H00D 120.4
C00P C00D C00E 119.2(3)
C00D C00E N005 119.7(2)
C00L C00E N005 120.0(2)
C00L C00E C00D 120.3(3)
C00H C00F H00F 107.2
C00H C00F C00N 112.9(2)
C00H C00F C00R 110.4(2)
C00N C00F H00F 107.2
C00N C00F C00R 111.6(2)
C00R C00F H00F 107.2
C00K C00G H00G 107.1
C00K C00G C00V 110.7(2)
C00V C00G H00G 107.1
C00X C00G H00G 107.1
C00X C00G C00K 113.0(2)
C00X C00G C00V 111.5(2)
N005 C00H C00F 115.5(2)
N005 C00H H00H 108.7
N005 C00H C00J 100.74(19)
C00F C00H H00H 108.7
C00F C00H C00J 114.3(2)
C00J C00H H00H 108.7
O001 C00I O002 121.7(2)
O001 C00I N005 128.6(3)
O002 C00I N005 109.7(2)
O002 C00J C00H 104.7(2)
O002 C00J H00J 109.5
O002 C00J C011 109.6(2)
C00H C00J H00J 109.5
C011 C00J C00H 113.8(2)
C011 C00J H00J 109.5
N006 C00K C00G 115.3(2)
N006 C00K H00K 108.7
N006 C00K C00T 100.7(2)
C00G C00K H00K 108.7
C00T C00K C00G 114.3(2)
C00T C00K H00K 108.7
C00E C00L H00L 119.9
C010 C00L C00E 120.3(3)
C010 C00L H00L 119.9
C00O C00M H00M 119.7
C00O C00M C00Z 120.5(3)
C00Z C00M H00M 119.7
C00F C00N H00A 108.6
C00F C00N H00B 108.6
H00A C00N H00B 107.6
C015 C00N C00F 114.7(2)
C015 C00N H00A 108.6
C015 C00N H00B 108.6
C00M C00O H00O 120.0
C00M C00O C00Q 120.0(3)
C00Q C00O H00O 120.0
C00D C00P H00P 119.6
C00U C00P C00D 120.8(3)
C00U C00P H00P 119.6
C00O C00Q N006 120.5(2)
C00O C00Q C00Y 119.7(3)
C00Y C00Q N006 119.8(2)
C00F C00R H00C 108.0
C00F C00R H00E 108.0
H00C C00R H00E 107.2
C012 C00R C00F 117.2(2)
C012 C00R H00C 108.0
C012 C00R H00E 108.0
O003 C00S O004 122.0(3)
O003 C00S N006 128.2(3)
O004 C00S N006 109.9(2)
O004 C00T C00K 104.5(2)
O004 C00T H00T 109.6
O004 C00T C016 109.7(2)
C00K C00T H00T 109.6
C016 C00T C00K 113.7(2)
C016 C00T H00T 109.6
C00P C00U C010 119.8(3)
C00P C00U C019 120.7(3)
C010 C00U C019 119.4(3)
C00G C00V H00I 107.8
C00G C00V H00N 107.8
H00I C00V H00N 107.2
C014 C00V C00G 117.9(3)
C014 C00V H00I 107.8
C014 C00V H00N 107.8
C00Y C00W H00W 119.8
C00Y C00W C00Z 120.3(3)
C00Z C00W H00W 119.8
C00G C00X H00Q 108.5
C00G C00X H00R 108.5
H00Q C00X H00R 107.5
C018 C00X C00G 115.2(3)
C018 C00X H00Q 108.5
C018 C00X H00R 108.5
C00Q C00Y H00Y 120.0
C00W C00Y C00Q 120.0(3)
C00W C00Y H00Y 120.0
C00M C00Z C00W 119.4(3)
C00M C00Z C017 120.6(3)
C00W C00Z C017 119.9(3)
C00L C010 C00U 119.6(3)
C00L C010 H010 120.2
C00U C010 H010 120.2
C00J C011 C013 112.4(2)
C00J C011 H01A 105(2)
C00J C011 H01B 111.4(19)
C013 C011 H01A 109(2)
C013 C011 H01B 110.4(19)
H01A C011 H01B 108(3)
C00R C012 H01C 108.7
C00R C012 H01D 108.7
C00R C012 C013 114.4(2)
H01C C012 H01D 107.6
C013 C012 H01C 108.7
C013 C012 H01D 108.7
C011 C013 C012 116.6(2)
C011 C013 H01E 108.1
C011 C013 H01F 108.1
C012 C013 H01E 108.1
C012 C013 H01F 108.1
H01E C013 H01F 107.3
C00V C014 H01N 108.6
C00V C014 H01O 108.6
C00V C014 C01B 114.5(3)
H01N C014 H01O 107.6
C01B C014 H01N 108.6
C01B C014 H01O 108.6
C00N C015 H01G 108.3
C00N C015 H01H 108.3
H01G C015 H01H 107.4
C01A C015 C00N 115.7(3)
C01A C015 H01G 108.3
C01A C015 H01H 108.3
C00T C016 H01P 109.0
C00T C016 H01Q 109.0
C00T C016 C01B 112.9(3)
H01P C016 H01Q 107.8
C01B C016 H01P 109.0
C01B C016 H01Q 109.0
F007 C017 C00Z 114.0(3)
F00C C017 F007 105.6(3)
F00C C017 C00Z 113.0(3)
F1AA C017 F007 105.0(3)
F1AA C017 F00C 104.9(3)
F1AA C017 C00Z 113.5(3)
C00X C018 H01R 108.5
C00X C018 H01S 108.5
C00X C018 C01C 115.2(3)
H01R C018 H01S 107.5
C01C C018 H01R 108.5
C01C C018 H01S 108.5
F0AA C019 C00U 113.9(3)
F0AA C019 F1 100.3(3)
F2A C019 C00U 113.9(3)
F2A C019 F0AA 111.9(4)
F2A C019 F1 103.4(3)
F1 C019 C00U 112.1(3)
C015 C01A H01I 108.9
C015 C01A H01J 108.9
C015 C01A C01D 113.5(3)
H01I C01A H01J 107.7
C01D C01A H01I 108.9
C01D C01A H01J 108.9
C014 C01B H01T 108.2
C014 C01B H01U 108.2
C016 C01B C014 116.3(3)
C016 C01B H01T 108.2
C016 C01B H01U 108.2
H01T C01B H01U 107.4
C018 C01C H01V 109.2
C018 C01C H01W 109.2
H01V C01C H01W 107.9
C01E C01C C018 112.1(4)
C01E C01C H01V 109.2
C01E C01C H01W 109.2
C01A C01D H01K 109.5
C01A C01D H01L 109.5
C01A C01D H01M 109.5
H01K C01D H01L 109.5
H01K C01D H01M 109.5
H01L C01D H01M 109.5
C01C C01E H01X 109.5
C01C C01E H01Y 109.5
C01C C01E H 109.5
H01X C01E H01Y 109.5
H01X C01E H 109.5
H01Y C01E H 109.5

loop_
_geom_bond_atom_site_label_1
_geom_bond_atom_site_label_2
_geom_bond_distance
O001 C00I 1.213(3)
O002 C00I 1.353(3)
O002 C00J 1.462(3)
O003 C00S 1.213(4)
O004 C00S 1.347(4)
O004 C00T 1.454(3)
N005 C00E 1.419(3)
N005 C00H 1.472(3)
N005 C00I 1.363(3)
N006 C00K 1.470(4)
N006 C00Q 1.415(4)
N006 C00S 1.366(4)
F007 C017 1.324(4)
F00C C017 1.321(4)
C00D H00D 0.9500
C00D C00E 1.393(4)
C00D C00P 1.381(4)
C00E C00L 1.385(4)
C00F H00F 1.0000
C00F C00H 1.529(4)
C00F C00N 1.533(4)
C00F C00R 1.544(4)
C00G H00G 1.0000
C00G C00K 1.538(4)
C00G C00V 1.539(4)
C00G C00X 1.530(4)
C00H H00H 1.0000
C00H C00J 1.531(3)
C00J H00J 1.0000
C00J C011 1.503(4)
C00K H00K 1.0000
C00K C00T 1.533(4)
C00L H00L 0.9500
C00L C010 1.379(4)
C00M H00M 0.9500
C00M C00O 1.377(4)
C00M C00Z 1.381(4)
C00N H00A 0.9900
C00N H00B 0.9900
C00N C015 1.531(4)
C00O H00O 0.9500
C00O C00Q 1.390(4)
C00P H00P 0.9500
C00P C00U 1.379(4)
C00Q C00Y 1.391(4)
C00R H00C 0.9900
C00R H00E 0.9900
C00R C012 1.529(4)
C00T H00T 1.0000
C00T C016 1.501(5)
C00U C010 1.399(4)
C00U C019 1.482(5)
C00V H00I 0.9900
C00V H00N 0.9900
C00V C014 1.535(5)
C00W H00W 0.9500
C00W C00Y 1.373(5)
C00W C00Z 1.395(4)
C00X H00Q 0.9900
C00X H00R 0.9900
C00X C018 1.514(5)
C00Y H00Y 0.9500
C00Z C017 1.485(5)
C010 H010 0.9500
C011 C013 1.530(4)
C011 H01A 0.97(4)
C011 H01B 1.00(3)
C012 H01C 0.9900
C012 H01D 0.9900
C012 C013 1.531(4)
C013 H01E 0.9900
C013 H01F 0.9900
C014 H01N 0.9900
C014 H01O 0.9900
C014 C01B 1.543(5)
C015 H01G 0.9900
C015 H01H 0.9900
C015 C01A 1.511(5)
C016 H01P 0.9900
C016 H01Q 0.9900
C016 C01B 1.525(5)
C017 F1AA 1.319(4)
C018 H01R 0.9900
C018 H01S 0.9900
C018 C01C 1.523(5)
C019 F0AA 1.317(5)
C019 F2A 1.298(5)
C019 F1 1.360(5)
C01A H01I 0.9900
C01A H01J 0.9900
C01A C01D 1.527(6)
C01B H01T 0.9900
C01B H01U 0.9900
C01C H01V 0.9900
C01C H01W 0.9900
C01C C01E 1.501(7)
C01D H01K 0.9800
C01D H01L 0.9800
C01D H01M 0.9800
C01E H01X 0.9800
C01E H01Y 0.9800
C01E H 0.9800
